data_4072072
loop_
_publ_author_name
'Takamiya, Ikuko'
'Yamashita, Makoto'
'Nozaki, Kyoko'

_publ_section_title
;
 Syntheses of Ester-Substituted Norbornyl Palladium Complexes Ligated
 withtBu3P: Studies on the Insertion ofexo- andendo-Monomers in the
 Ester-Substituted Norbornene Polymerization
;
_journal_issue 20
_journal_name_full Organometallics
_journal_page_first 5347
_journal_paper_doi 10.1021/om800566j
_journal_volume 27
_journal_year 2008
_chemical_formula_sum 'C22 H42 Cl O2 P Pd'
_chemical_formula_weight 511.38
_chemical_name_systematic
; 
 ? 
;
_space_group_IT_number 14
_symmetry_cell_setting monoclinic
_symmetry_space_group_name_Hall '-P 2ybc'
_symmetry_space_group_name_H-M 'P 1 21/c 1'
_atom_sites_solution_hydrogens geom
_atom_sites_solution_primary direct
_atom_sites_solution_secondary difmap
_audit_creation_method SHELXL-97
_cell_angle_alpha 90
_cell_angle_beta 99.2080(17)
_cell_angle_gamma 90
_cell_formula_units_Z 4
_cell_length_a 16.081(6)
_cell_length_b 8.681(3)
_cell_length_c 17.306(6)
_cell_measurement_reflns_used 6347
_cell_measurement_temperature 103.1500
_cell_measurement_theta_max 27.4835
_cell_measurement_theta_min 3.0088
_cell_volume 2384.8(15)
_computing_cell_refinement 'RIGAKU CrystalClear'
_computing_data_collection 'RIGAKU CrystalClear'
_computing_data_reduction 'RIGAKU CrystalClear'
_computing_molecular_graphics ORTEP-III
_computing_structure_refinement 'SHELXL-97 (Sheldrick, 1997)'
_computing_structure_solution SIR-97
_diffrn_ambient_temperature 103(2)
_diffrn_detector_area_resol_mean 7.31
_diffrn_measured_fraction_theta_full 0.998
_diffrn_measured_fraction_theta_max 0.998
_diffrn_measurement_device_type 'RIGAKU/MSC Meacury CCD'
_diffrn_measurement_method 'omega scans'
_diffrn_radiation_monochromator graphite
_diffrn_radiation_source 'fine-focus sealed tube'
_diffrn_radiation_type MoK\a
_diffrn_radiation_wavelength 0.71070
_diffrn_reflns_av_R_equivalents 0.0423
_diffrn_reflns_av_sigmaI/netI 0.0459
_diffrn_reflns_limit_h_max 19
_diffrn_reflns_limit_h_min -19
_diffrn_reflns_limit_k_max 10
_diffrn_reflns_limit_k_min -9
_diffrn_reflns_limit_l_max 20
_diffrn_reflns_limit_l_min -20
_diffrn_reflns_number 15028
_diffrn_reflns_theta_full 25.00
_diffrn_reflns_theta_max 25.00
_diffrn_reflns_theta_min 3.01
_exptl_absorpt_coefficient_mu 0.972
_exptl_absorpt_correction_T_max 0.9530
_exptl_absorpt_correction_T_min 0.6689
_exptl_absorpt_correction_type multi-scan
_exptl_absorpt_process_details 'Jacobson, R. (1998) Private communication'
_exptl_crystal_colour Yellow
_exptl_crystal_density_diffrn 1.424
_exptl_crystal_density_method 'not measured'
_exptl_crystal_description Platelet
_exptl_crystal_F_000 1072
_exptl_crystal_size_max 0.45
_exptl_crystal_size_mid 0.15
_exptl_crystal_size_min 0.05
_refine_diff_density_max 0.959
_refine_diff_density_min -0.503
_refine_diff_density_rms 0.095
_refine_ls_extinction_method none
_refine_ls_goodness_of_fit_ref 1.181
_refine_ls_hydrogen_treatment mixed
_refine_ls_matrix_type full
_refine_ls_number_parameters 266
_refine_ls_number_reflns 4192
_refine_ls_number_restraints 0
_refine_ls_restrained_S_all 1.181
_refine_ls_R_factor_all 0.0511
_refine_ls_R_factor_gt 0.0433
_refine_ls_shift/su_max 0.000
_refine_ls_shift/su_mean 0.000
_refine_ls_structure_factor_coef Fsqd
_refine_ls_weighting_details 'calc w=1/[\s^2^(Fo^2^)+(0.0000P)^2^+6.0279P] where P=(Fo^2^+2Fc^2^)/3'
_refine_ls_weighting_scheme calc
_refine_ls_wR_factor_gt 0.0805
_refine_ls_wR_factor_ref 0.0834
_reflns_number_gt 3779
_reflns_number_total 4192
_reflns_threshold_expression >2sigma(I)
_cod_data_source_file om800566j_si_003.cif
_cod_data_source_block 4
_cod_depositor_comments
;
The following automatic conversions were performed:
'_atom_site_symetry_multiplicity' tag replaced with
'_atom_site_symmetry_multiplicity'.

Automatic conversion script
Id: cif_correct_tags 1440 2010-10-19 06:21:57Z saulius 

The following automatic conversions were performed:

'_exptl_absorpt_correction_type' value 'Multi-scan' changed to
'multi-scan' according to
/home/saulius/struct/CIF-dictionaries/cif_core.dic dictionary named
'cif_core.dic' version 2.4.1 from 2010-06-29.

Automatic conversion script
Id: cif_fix_values 1715 2011-07-08 13:25:40Z adriana 
;
_cod_original_cell_volume 2384.7(14)
_cod_original_sg_symbol_H-M P21/c
_cod_database_code 4072072

loop_
_symmetry_equiv_pos_as_xyz
'x, y, z'
'-x, y+1/2, -z+1/2'
'-x, -y, -z'
'x, -y-1/2, z-1/2'

loop_
_atom_site_label
_atom_site_type_symbol
_atom_site_fract_x
_atom_site_fract_y
_atom_site_fract_z
_atom_site_U_iso_or_equiv
_atom_site_adp_type
_atom_site_occupancy
_atom_site_symmetry_multiplicity
_atom_site_calc_flag
_atom_site_refinement_flags
Pd1 Pd 0.718932(18) 0.39762(3) 0.577559(17) 0.01443(10) Uani 1 1 d .
Cl1 Cl 0.70984(6) 0.57176(12) 0.47049(6) 0.0224(2) Uani 1 1 d .
P1 P 0.66603(6) 0.23371(12) 0.65947(6) 0.0149(2) Uani 1 1 d .
C1 C 0.8383(2) 0.4153(4) 0.6397(2) 0.0144(8) Uani 1 1 d .
H1 H 0.8399 0.3719 0.6934 0.017 Uiso 1 1 calc R
C2 C 0.9083(2) 0.3390(5) 0.5997(2) 0.0179(9) Uani 1 1 d .
H2 H 0.9370 0.2573 0.6350 0.021 Uiso 1 1 calc R
C3 C 0.9702(2) 0.4754(5) 0.5968(2) 0.0197(9) Uani 1 1 d .
H3 H 1.0110 0.4596 0.5596 0.024 Uiso 1 1 calc R
C4 C 1.0113(2) 0.5204(5) 0.6793(2) 0.0207(9) Uani 1 1 d .
H4 H 1.0604 0.5887 0.6780 0.025 Uiso 1 1 calc R
H5 H 1.0299 0.4282 0.7111 0.025 Uiso 1 1 calc R
C5 C 0.9400(2) 0.6062(5) 0.7122(2) 0.0197(9) Uani 1 1 d .
H6 H 0.9551 0.7180 0.7155 0.024 Uiso 1 1 calc R
C6 C 0.8630(2) 0.5873(4) 0.6451(2) 0.0172(8) Uani 1 1 d .
H7 H 0.8153 0.6601 0.6476 0.021 Uiso 1 1 calc R
C7 C 0.9090(2) 0.6104(5) 0.5749(2) 0.0205(9) Uani 1 1 d .
H8 H 0.9379 0.7111 0.5758 0.025 Uiso 1 1 calc R
H9 H 0.8718 0.5952 0.5241 0.025 Uiso 1 1 calc R
C8 C 0.8810(3) 0.2703(5) 0.5183(2) 0.0262(10) Uani 1 1 d .
H10 H 0.8577 0.3519 0.4820 0.039 Uiso 1 1 calc R
H11 H 0.8379 0.1914 0.5208 0.039 Uiso 1 1 calc R
H12 H 0.9298 0.2238 0.4999 0.039 Uiso 1 1 calc R
C9 C 0.9265(3) 0.5557(5) 0.7925(2) 0.0212(9) Uani 1 1 d .
O1 O 0.9537(2) 0.4420(4) 0.82695(17) 0.0332(8) Uani 1 1 d .
O2 O 0.87695(19) 0.6572(3) 0.82240(17) 0.0279(7) Uani 1 1 d .
C10 C 0.8637(3) 0.6274(6) 0.9016(3) 0.0343(12) Uani 1 1 d .
H13 H 0.8405 0.5237 0.9048 0.051 Uiso 1 1 calc R
H14 H 0.8242 0.7033 0.9167 0.051 Uiso 1 1 calc R
H15 H 0.9176 0.6351 0.9371 0.051 Uiso 1 1 calc R
C11 C 0.5512(2) 0.2590(5) 0.6119(2) 0.0186(9) Uani 1 1 d .
C12 C 0.5471(3) 0.2668(6) 0.5223(3) 0.0254(10) Uani 1 1 d .
H16 H 0.583(3) 0.360(5) 0.508(2) 0.019(11) Uiso 1 1 d .
H17 H 0.566(3) 0.178(5) 0.500(2) 0.021(12) Uiso 1 1 d .
H18 H 0.487(3) 0.283(5) 0.500(3) 0.033(13) Uiso 1 1 d .
C13 C 0.4895(3) 0.1324(5) 0.6297(3) 0.0277(10) Uani 1 1 d .
H19 H 0.4933 0.1209 0.6865 0.042 Uiso 1 1 calc R
H20 H 0.5042 0.0346 0.6070 0.042 Uiso 1 1 calc R
H21 H 0.4319 0.1613 0.6069 0.042 Uiso 1 1 calc R
C14 C 0.5175(3) 0.4154(5) 0.6346(2) 0.0254(10) Uani 1 1 d .
H22 H 0.4623 0.4346 0.6031 0.038 Uiso 1 1 calc R
H23 H 0.5567 0.4970 0.6251 0.038 Uiso 1 1 calc R
H24 H 0.5122 0.4143 0.6903 0.038 Uiso 1 1 calc R
C15 C 0.6768(2) 0.2928(5) 0.7667(2) 0.0187(9) Uani 1 1 d .
C16 C 0.7584(3) 0.2302(5) 0.8154(2) 0.0284(10) Uani 1 1 d .
H25 H 0.7635 0.2690 0.8692 0.043 Uiso 1 1 calc R
H26 H 0.8070 0.2645 0.7922 0.043 Uiso 1 1 calc R
H27 H 0.7566 0.1174 0.8159 0.043 Uiso 1 1 calc R
C17 C 0.6040(3) 0.2356(6) 0.8076(2) 0.0310(11) Uani 1 1 d .
H28 H 0.5992 0.1233 0.8024 0.047 Uiso 1 1 calc R
H29 H 0.5511 0.2836 0.7831 0.047 Uiso 1 1 calc R
H30 H 0.6155 0.2633 0.8631 0.047 Uiso 1 1 calc R
C18 C 0.6826(3) 0.4691(5) 0.7716(2) 0.0237(10) Uani 1 1 d .
H31 H 0.6887 0.5012 0.8265 0.036 Uiso 1 1 calc R
H32 H 0.6312 0.5145 0.7423 0.036 Uiso 1 1 calc R
H33 H 0.7315 0.5042 0.7491 0.036 Uiso 1 1 calc R
C19 C 0.6984(3) 0.0260(5) 0.6525(3) 0.0269(10) Uani 1 1 d .
C20 C 0.6734(3) -0.0308(5) 0.5678(3) 0.0382(12) Uani 1 1 d .
H34 H 0.6993 -0.1314 0.5620 0.057 Uiso 1 1 calc R
H35 H 0.6930 0.0432 0.5319 0.057 Uiso 1 1 calc R
H36 H 0.6120 -0.0403 0.5556 0.057 Uiso 1 1 calc R
C21 C 0.7963(3) 0.0174(5) 0.6706(3) 0.0325(11) Uani 1 1 d .
H37 H 0.8153 0.0416 0.7259 0.049 Uiso 1 1 calc R
H38 H 0.8204 0.0919 0.6378 0.049 Uiso 1 1 calc R
H39 H 0.8148 -0.0867 0.6594 0.049 Uiso 1 1 calc R
C22 C 0.6621(3) -0.0875(5) 0.7072(3) 0.0403(13) Uani 1 1 d .
H40 H 0.6004 -0.0853 0.6957 0.060 Uiso 1 1 calc R
H41 H 0.6807 -0.0574 0.7618 0.060 Uiso 1 1 calc R
H42 H 0.6821 -0.1918 0.6988 0.060 Uiso 1 1 calc R

loop_
_atom_site_aniso_label
_atom_site_aniso_U_11
_atom_site_aniso_U_22
_atom_site_aniso_U_33
_atom_site_aniso_U_23
_atom_site_aniso_U_13
_atom_site_aniso_U_12
Pd1 0.01312(16) 0.01630(17) 0.01343(16) 0.00125(13) 0.00080(11) -0.00044(13)
Cl1 0.0181(5) 0.0295(6) 0.0184(5) 0.0093(4) -0.0014(4) -0.0022(4)
P1 0.0121(5) 0.0151(5) 0.0166(5) 0.0015(4) -0.0002(4) -0.0008(4)
C1 0.0128(19) 0.015(2) 0.0150(19) 0.0005(16) 0.0003(15) -0.0044(16)
C2 0.0130(19) 0.022(2) 0.019(2) -0.0006(17) 0.0010(16) 0.0024(17)
C3 0.014(2) 0.027(2) 0.018(2) 0.0013(18) 0.0025(16) -0.0004(18)
C4 0.013(2) 0.026(2) 0.021(2) 0.0054(18) -0.0019(17) -0.0040(17)
C5 0.019(2) 0.017(2) 0.020(2) -0.0002(18) -0.0050(17) -0.0047(17)
C6 0.018(2) 0.012(2) 0.020(2) 0.0005(17) -0.0014(16) -0.0004(17)
C7 0.018(2) 0.022(2) 0.019(2) 0.0109(18) -0.0029(17) -0.0035(18)
C8 0.021(2) 0.030(2) 0.028(2) -0.011(2) 0.0063(19) 0.0004(19)
C9 0.023(2) 0.018(2) 0.021(2) -0.0084(18) -0.0036(18) -0.0038(18)
O1 0.045(2) 0.0329(19) 0.0224(16) 0.0052(14) 0.0081(15) 0.0092(16)
O2 0.0299(17) 0.0248(16) 0.0294(17) -0.0048(13) 0.0057(14) 0.0000(13)
C10 0.034(3) 0.044(3) 0.027(2) -0.018(2) 0.010(2) -0.005(2)
C11 0.0098(19) 0.026(2) 0.019(2) 0.0058(18) -0.0011(16) 0.0007(17)
C12 0.020(2) 0.036(3) 0.019(2) -0.002(2) -0.0029(19) -0.007(2)
C13 0.015(2) 0.037(3) 0.030(2) 0.005(2) -0.0011(18) -0.0072(19)
C14 0.019(2) 0.032(3) 0.024(2) 0.003(2) -0.0011(18) 0.0041(19)
C15 0.016(2) 0.026(2) 0.014(2) 0.0073(17) 0.0012(16) -0.0033(17)
C16 0.022(2) 0.040(3) 0.020(2) 0.013(2) -0.0041(18) -0.002(2)
C17 0.025(2) 0.053(3) 0.015(2) 0.004(2) 0.0039(18) -0.011(2)
C18 0.021(2) 0.034(3) 0.017(2) -0.0049(19) 0.0051(18) -0.0003(19)
C19 0.023(2) 0.017(2) 0.040(3) -0.001(2) 0.002(2) 0.0050(18)
C20 0.030(3) 0.025(3) 0.058(3) -0.016(2) 0.005(2) 0.001(2)
C21 0.024(2) 0.017(2) 0.056(3) 0.003(2) 0.005(2) 0.0072(19)
C22 0.034(3) 0.018(2) 0.067(4) 0.015(2) 0.002(3) -0.003(2)

loop_
_atom_type_symbol
_atom_type_description
_atom_type_scat_dispersion_real
_atom_type_scat_dispersion_imag
_atom_type_scat_source
C C 0.0033 0.0016 'International Tables Vol C Tables 4.2.6.8 and 6.1.1.4'
H H 0.0000 0.0000 'International Tables Vol C Tables 4.2.6.8 and 6.1.1.4'
O O 0.0106 0.0060 'International Tables Vol C Tables 4.2.6.8 and 6.1.1.4'
P P 0.1023 0.0942 'International Tables Vol C Tables 4.2.6.8 and 6.1.1.4'
Cl Cl 0.1484 0.1585 'International Tables Vol C Tables 4.2.6.8 and 6.1.1.4'
Pd Pd -0.9988 1.0072 'International Tables Vol C Tables 4.2.6.8 and 6.1.1.4'

loop_
_geom_angle_atom_site_label_1
_geom_angle_atom_site_label_2
_geom_angle_atom_site_label_3
_geom_angle
C1 Pd1 P1 97.63(11)
C1 Pd1 H16 176.2(10)
P1 Pd1 H16 79.7(10)
C1 Pd1 Cl1 107.25(11)
P1 Pd1 Cl1 154.63(4)
H16 Pd1 Cl1 75.6(10)
C19 P1 C15 109.66(19)
C19 P1 C11 109.86(19)
C15 P1 C11 108.61(18)
C19 P1 Pd1 115.17(15)
C15 P1 Pd1 117.05(13)
C11 P1 Pd1 95.29(13)
C6 C1 C2 104.0(3)
C6 C1 Pd1 108.3(2)
C2 C1 Pd1 114.6(2)
C8 C2 C3 111.1(3)
C8 C2 C1 117.0(3)
C3 C2 C1 101.6(3)
C4 C3 C7 101.5(3)
C4 C3 C2 110.5(3)
C7 C3 C2 101.6(3)
C3 C4 C5 103.4(3)
C9 C5 C4 115.1(3)
C9 C5 C6 116.1(3)
C4 C5 C6 102.8(3)
C7 C6 C1 103.3(3)
C7 C6 C5 98.6(3)
C1 C6 C5 108.2(3)
C6 C7 C3 94.4(3)
O1 C9 O2 122.7(4)
O1 C9 C5 127.1(4)
O2 C9 C5 110.2(4)
C9 O2 C10 115.7(3)
C14 C11 C12 105.0(3)
C14 C11 C13 108.3(3)
C12 C11 C13 107.8(3)
C14 C11 P1 110.3(3)
C12 C11 P1 108.7(3)
C13 C11 P1 116.1(3)
C18 C15 C16 106.4(3)
C18 C15 C17 109.8(4)
C16 C15 C17 106.1(3)
C18 C15 P1 108.6(3)
C16 C15 P1 112.0(3)
C17 C15 P1 113.7(3)
C20 C19 C22 108.3(4)
C20 C19 C21 106.1(4)
C22 C19 C21 108.4(4)
C20 C19 P1 109.5(3)
C22 C19 P1 115.9(3)
C21 C19 P1 108.3(3)

loop_
_geom_bond_atom_site_label_1
_geom_bond_atom_site_label_2
_geom_bond_distance
Pd1 C1 2.051(4)
Pd1 P1 2.2681(11)
Pd1 H16 2.35(4)
Pd1 Cl1 2.3776(11)
P1 C19 1.886(4)
P1 C15 1.906(4)
P1 C11 1.910(4)
C1 C6 1.543(5)
C1 C2 1.560(5)
C2 C8 1.527(5)
C2 C3 1.552(6)
C3 C4 1.526(5)
C3 C7 1.538(5)
C4 C5 1.550(6)
C5 C9 1.506(6)
C5 C6 1.566(5)
C6 C7 1.533(5)
C9 O1 1.198(5)
C9 O2 1.345(5)
O2 C10 1.444(5)
C11 C14 1.536(6)
C11 C12 1.543(6)
C11 C13 1.544(5)
C15 C18 1.534(6)
C15 C16 1.541(5)
C15 C17 1.544(5)
C19 C20 1.538(6)
C19 C22 1.543(6)
C19 C21 1.557(6)
